data_7049697
loop_
_publ_author_name
'Mohan, Midhun'
'Rajak, Sanil'
'Tremblay, Alexandre A.'
'Maris, Thierry'
'Duong, Adam'

_publ_section_title
;
 Syntheses of mono and bimetallic cyamelurate polymers with reversible
 chromic behaviour.
;
_journal_issue 20
_journal_name_full 'Dalton transactions (Cambridge, England : 2003)'
_journal_page_first 7006
_journal_page_last 7014
_journal_paper_doi 10.1039/c9dt01278h
_journal_volume 48
_journal_year 2019
_chemical_formula_moiety 'C12 H10 Co N14 O10, Co H12 O6'
_chemical_formula_sum 'C12 H22 Co2 N14 O16'
_chemical_formula_weight 736.29
_space_group_crystal_system triclinic
_space_group_IT_number 2
_space_group_name_Hall '-P 1'
_space_group_name_H-M_alt 'P -1'
_symmetry_space_group_name_Hall '-P 1'
_symmetry_space_group_name_H-M 'P -1'
_atom_sites_solution_hydrogens difmap
_audit_creation_date 2018-09-05
_audit_creation_method
;
Olex2 1.2
(compiled 2018.05.29 svn.r3508 for OlexSys, GUI svn.r5506)
;
_audit_update_record
;
2018-09-05 deposited with the CCDC.    2019-04-15 downloaded from the CCDC.
;
_cell_angle_alpha 77.947(2)
_cell_angle_beta 84.247(2)
_cell_angle_gamma 87.228(2)
_cell_formula_units_Z 1
_cell_length_a 7.3633(3)
_cell_length_b 8.6464(3)
_cell_length_c 9.2763(3)
_cell_measurement_reflns_used 9979
_cell_measurement_temperature 120
_cell_measurement_theta_max 60.688
_cell_measurement_theta_min 4.260
_cell_volume 574.43(4)
_computing_cell_refinement
;
SAINT (2013) V8.37A; Integration Software for Single Crystal Data.
Bruker AXS Inc., Madison, WI 53719-1173.
;
_computing_data_collection
;
APEX 2 (2013) Bruker AXS Inc., Madison, WI 53719-1173.
;
_computing_data_reduction
;
SAINT (2013) V8.37A; Integration Software for Single Crystal Data.
Bruker AXS Inc., Madison, WI 53719-1173.
;
_computing_molecular_graphics 'Olex2 (Dolomanov et al., 2009)'
_computing_publication_material 'Olex2 (Dolomanov et al., 2009)'
_computing_structure_refinement 'XL (Sheldrick, 2008)'
_computing_structure_solution 'XT (Sheldrick, 2015)'
_diffrn_ambient_temperature 120
_diffrn_detector 'CMOS Area detector'
_diffrn_detector_area_resol_mean 10.24
_diffrn_detector_type 'Bruker Photon 100 CMOS Detector'
_diffrn_measured_fraction_theta_full 0.997
_diffrn_measured_fraction_theta_max 0.993
_diffrn_measurement_device 'k-geometry diffractometer'
_diffrn_measurement_device_type 'Bruker Venture Metaljet'
_diffrn_measurement_method '\w and \f scans'
_diffrn_radiation_collimation 'Focusing mirrors'
_diffrn_radiation_monochromator 'Helios MX Mirror Optics'
_diffrn_radiation_probe x-ray
_diffrn_radiation_type GaK\a
_diffrn_radiation_wavelength 1.34139
_diffrn_reflns_av_R_equivalents 0.0544
_diffrn_reflns_av_unetI/netI 0.0216
_diffrn_reflns_Laue_measured_fraction_full 0.997
_diffrn_reflns_Laue_measured_fraction_max 0.993
_diffrn_reflns_limit_h_max 9
_diffrn_reflns_limit_h_min -9
_diffrn_reflns_limit_k_max 11
_diffrn_reflns_limit_k_min -11
_diffrn_reflns_limit_l_max 12
_diffrn_reflns_limit_l_min -12
_diffrn_reflns_number 30851
_diffrn_reflns_point_group_measured_fraction_full 0.997
_diffrn_reflns_point_group_measured_fraction_max 0.993
_diffrn_reflns_theta_full 53.594
_diffrn_reflns_theta_max 60.758
_diffrn_reflns_theta_min 4.258
_diffrn_source 'Metal Jet'
_diffrn_source_target Ga
_diffrn_source_type 'Gallium Liquid Metal Jet Source'
_exptl_absorpt_coefficient_mu 8.627
_exptl_absorpt_correction_T_max 0.3747
_exptl_absorpt_correction_T_min 0.2668
_exptl_absorpt_correction_type multi-scan
_exptl_absorpt_process_details
;
SADABS-2014/5 (Bruker,2014/5) was used for absorption correction.
wR2(int) was 0.1129 before and 0.0753 after correction.
The Ratio of minimum to maximum transmission is 0.7120.
The \l/2 correction factor is 0.00150.
;
_exptl_crystal_colour 'clear light colourless'
_exptl_crystal_colour_lustre clear
_exptl_crystal_colour_modifier light
_exptl_crystal_colour_primary colourless
_exptl_crystal_density_diffrn 2.128
_exptl_crystal_description Block
_exptl_crystal_F_000 374
_exptl_crystal_recrystallization_method 'in H2O'
_exptl_crystal_size_max 0.08
_exptl_crystal_size_mid 0.07
_exptl_crystal_size_min 0.04
_refine_diff_density_max 0.541
_refine_diff_density_min -0.435
_refine_diff_density_rms 0.092
_refine_ls_extinction_method none
_refine_ls_goodness_of_fit_ref 1.098
_refine_ls_hydrogen_treatment refall
_refine_ls_matrix_type full
_refine_ls_number_parameters 246
_refine_ls_number_reflns 2633
_refine_ls_number_restraints 1
_refine_ls_restrained_S_all 1.098
_refine_ls_R_factor_all 0.0308
_refine_ls_R_factor_gt 0.0288
_refine_ls_shift/su_max 0.000
_refine_ls_shift/su_mean 0.000
_refine_ls_structure_factor_coef Fsqd
_refine_ls_weighting_details 'w=1/[\s^2^(Fo^2^)+(0.0431P)^2^+0.4726P] where P=(Fo^2^+2Fc^2^)/3'
_refine_ls_weighting_scheme calc
_refine_ls_wR_factor_gt 0.0767
_refine_ls_wR_factor_ref 0.0786
_reflns_Friedel_coverage 0.000
_reflns_number_gt 2457
_reflns_number_total 2633
_reflns_threshold_expression 'I > 2\s(I)'
_cod_data_source_file c9dt01278h2.cif
_cod_data_source_block adam95
_cod_depositor_comments
;
The following automatic conversions were performed:

'_diffrn_radiation_probe' value 'X-ray' changed to 'x-ray' according
to
/home/data/users/saulius/crontab/automatic-downloads/rss-feeds/RSC/lib/dictionaries/cif_core.dic
dictionary named 'cif_core.dic' version 2.4.2 from 2011-04-26.

Automatic conversion script
Id: cif_fix_values 4973 2017-02-22 13:04:09Z antanas 

 Adding full bibliography for 7049694--7049700.cif.
;
_cod_database_code 7049697
_shelx_shelxl_version_number 2018/3
_shelx_space_group_comment
;
The symmetry employed for this shelxl refinement is uniquely defined
by the following loop, which should always be used as a source of
symmetry information in preference to the above space-group names.
They are only intended as comments.
;
_shelx_estimated_absorpt_t_max 0.724
_shelx_estimated_absorpt_t_min 0.545
_olex2_refinement_description
;
1. Restrained distances
 N2-H2
 0.9 with sigma of 0.001
;
_olex2_submission_special_instructions 'No special instructions were received'

loop_
_space_group_symop_operation_xyz
'x, y, z'
'-x, -y, -z'

loop_
_atom_site_label
_atom_site_type_symbol
_atom_site_fract_x
_atom_site_fract_y
_atom_site_fract_z
_atom_site_U_iso_or_equiv
_atom_site_adp_type
_atom_site_occupancy
_atom_site_site_symmetry_order
_atom_site_calc_flag
_atom_site_refinement_flags_posn
_atom_site_refinement_flags_adp
_atom_site_refinement_flags_occupancy
Co1 Co 0.500000 0.000000 0.000000 0.00896(10) Uani 1 2 d S T P
Co2 Co 0.000000 0.500000 1.000000 0.00933(10) Uani 1 2 d S T P
O1 O 0.54791(17) 0.20308(14) 0.08946(14) 0.0135(3) Uani 1 1 d . . .
O2 O 0.04851(18) -0.00721(15) 0.75728(14) 0.0190(3) Uani 1 1 d . . .
O3 O 0.28125(19) 0.75991(14) 0.49695(13) 0.0177(3) Uani 1 1 d . . .
O4 O 0.77928(17) -0.05415(16) -0.01647(16) 0.0162(3) Uani 1 1 d . . .
H4A H 0.846(4) -0.033(4) -0.090(4) 0.030(8) Uiso 1 1 d . . .
H4B H 0.844(4) -0.031(4) 0.056(4) 0.051(9) Uiso 1 1 d . . .
O5 O 0.50242(19) -0.13663(16) 0.20703(15) 0.0156(3) Uani 1 1 d . . .
H5A H 0.452(4) -0.078(4) 0.273(3) 0.035(8) Uiso 1 1 d . . .
H5B H 0.461(4) -0.236(4) 0.243(3) 0.036(8) Uiso 1 1 d . . .
O6 O -0.00497(18) 0.65376(16) 0.79280(15) 0.0142(3) Uani 1 1 d . . .
H6A H 0.030(4) 0.743(4) 0.781(3) 0.032(8) Uiso 1 1 d . . .
H6B H 0.054(4) 0.606(4) 0.719(3) 0.034(8) Uiso 1 1 d . . .
O7 O -0.11351(19) 0.31720(16) 0.92651(15) 0.0185(3) Uani 1 1 d . . .
H7A H -0.058(4) 0.298(3) 0.837(3) 0.025(6) Uiso 1 1 d . . .
H7B H -0.235(4) 0.287(4) 0.953(4) 0.050(9) Uiso 1 1 d . . .
O8 O -0.24887(18) 0.58929(16) 1.07015(15) 0.0177(3) Uani 1 1 d . . .
H8A H -0.343(4) 0.537(3) 1.107(3) 0.025(7) Uiso 1 1 d . . .
H8B H -0.277(5) 0.693(5) 1.056(4) 0.063(10) Uiso 1 1 d . . .
N1 N 0.3853(2) 0.12498(17) 0.31225(16) 0.0144(3) Uani 1 1 d . . .
N2 N 0.2115(2) 0.06118(17) 0.53601(16) 0.0148(3) Uani 1 1 d D . .
N3 N 0.4724(2) 0.39481(17) 0.22001(16) 0.0139(3) Uani 1 1 d . . .
N4 N 0.28643(19) 0.32168(17) 0.44532(16) 0.0121(3) Uani 1 1 d . . .
N5 N 0.0920(2) 0.25558(18) 0.66833(16) 0.0145(3) Uani 1 1 d . . .
N6 N 0.3754(2) 0.58355(17) 0.35532(16) 0.0143(3) Uani 1 1 d . . .
N7 N 0.1759(2) 0.51371(17) 0.57994(16) 0.0141(3) Uani 1 1 d . . .
C1 C 0.4703(2) 0.2421(2) 0.20424(19) 0.0125(3) Uani 1 1 d . . .
C2 C 0.2982(2) 0.1678(2) 0.42674(19) 0.0114(3) Uani 1 1 d . . .
C3 C 0.1136(2) 0.1017(2) 0.65882(19) 0.0130(3) Uani 1 1 d . . .
C4 C 0.3803(2) 0.4357(2) 0.33735(19) 0.0117(3) Uani 1 1 d . . .
C5 C 0.1824(2) 0.3650(2) 0.56727(19) 0.0107(3) Uani 1 1 d . . .
C6 C 0.2775(2) 0.6225(2) 0.47744(19) 0.0138(3) Uani 1 1 d . . .
H2 H 0.225(4) -0.0414(8) 0.530(3) 0.028(6) Uiso 1 1 d D . .

loop_
_atom_site_aniso_label
_atom_site_aniso_U_11
_atom_site_aniso_U_22
_atom_site_aniso_U_33
_atom_site_aniso_U_23
_atom_site_aniso_U_13
_atom_site_aniso_U_12
Co1 0.01025(17) 0.00637(17) 0.01033(17) -0.00314(12) 0.00189(12) -0.00061(12)
Co2 0.00920(17) 0.00774(17) 0.01149(18) -0.00356(12) 0.00054(12) -0.00069(12)
O1 0.0175(6) 0.0100(6) 0.0134(6) -0.0056(5) 0.0042(5) -0.0037(5)
O2 0.0241(7) 0.0140(6) 0.0171(6) -0.0032(5) 0.0072(5) -0.0027(5)
O3 0.0258(6) 0.0096(6) 0.0181(7) -0.0059(5) 0.0035(5) -0.0011(5)
O4 0.0115(6) 0.0208(7) 0.0156(6) -0.0046(5) 0.0041(5) -0.0014(5)
O5 0.0241(7) 0.0097(6) 0.0119(6) -0.0021(5) 0.0043(5) -0.0008(5)
O6 0.0187(6) 0.0100(6) 0.0134(6) -0.0028(5) 0.0020(5) -0.0003(5)
O7 0.0195(7) 0.0195(7) 0.0188(7) -0.0098(5) 0.0029(5) -0.0077(5)
O8 0.0137(6) 0.0129(6) 0.0233(7) -0.0005(5) 0.0062(5) 0.0016(5)
N1 0.0171(7) 0.0111(7) 0.0150(7) -0.0043(6) 0.0031(5) -0.0024(5)
N2 0.0193(7) 0.0098(7) 0.0150(7) -0.0040(6) 0.0039(6) -0.0019(5)
N3 0.0153(7) 0.0122(7) 0.0146(7) -0.0044(5) 0.0016(5) -0.0021(5)
N4 0.0141(7) 0.0106(7) 0.0121(7) -0.0041(5) 0.0012(5) -0.0011(5)
N5 0.0156(7) 0.0139(7) 0.0139(7) -0.0042(6) 0.0019(5) -0.0010(5)
N6 0.0182(7) 0.0112(7) 0.0137(7) -0.0043(5) 0.0020(5) -0.0014(5)
N7 0.0162(7) 0.0130(7) 0.0138(7) -0.0053(5) 0.0009(5) -0.0001(5)
C1 0.0122(7) 0.0121(8) 0.0131(8) -0.0028(6) -0.0001(6) -0.0013(6)
C2 0.0120(7) 0.0104(8) 0.0122(8) -0.0032(6) 0.0002(6) -0.0020(6)
C3 0.0128(8) 0.0147(8) 0.0114(8) -0.0028(6) 0.0017(6) -0.0023(6)
C4 0.0112(7) 0.0117(8) 0.0118(8) -0.0019(6) -0.0004(6) -0.0013(6)
C5 0.0094(7) 0.0129(8) 0.0105(8) -0.0039(6) -0.0012(6) -0.0002(6)
C6 0.0151(8) 0.0125(8) 0.0137(8) -0.0030(6) -0.0014(6) 0.0001(6)

loop_
_atom_type_symbol
_atom_type_description
_atom_type_scat_dispersion_real
_atom_type_scat_dispersion_imag
_atom_type_scat_source
C C 0.0140 0.0070 'International Tables Vol C Tables 4.2.6.8 and 6.1.1.4'
H H 0.0000 0.0000 'International Tables Vol C Tables 4.2.6.8 and 6.1.1.4'
Co Co -0.6630 2.9000 'International Tables Vol C Tables 4.2.6.8 and 6.1.1.4'
N N 0.0240 0.0140 'International Tables Vol C Tables 4.2.6.8 and 6.1.1.4'
O O 0.0390 0.0250 'International Tables Vol C Tables 4.2.6.8 and 6.1.1.4'

loop_
_geom_angle_atom_site_label_1
_geom_angle_atom_site_label_2
_geom_angle_atom_site_label_3
_geom_angle
_geom_angle_site_symmetry_1
_geom_angle_site_symmetry_3
O1 Co1 O1 180.0 . 2_655
O4 Co1 O1 90.36(5) . .
O4 Co1 O1 89.64(5) 2_655 .
O4 Co1 O1 89.64(5) . 2_655
O4 Co1 O1 90.36(5) 2_655 2_655
O4 Co1 O4 180.0 . 2_655
O5 Co1 O1 89.01(5) 2_655 2_655
O5 Co1 O1 89.01(5) . .
O5 Co1 O1 90.99(5) 2_655 .
O5 Co1 O1 90.99(5) . 2_655
O5 Co1 O4 95.74(5) 2_655 .
O5 Co1 O4 84.26(5) 2_655 2_655
O5 Co1 O4 95.74(5) . 2_655
O5 Co1 O4 84.26(5) . .
O5 Co1 O5 180.0 . 2_655
O6 Co2 O6 180.0 . 2_567
O7 Co2 O6 92.65(5) 2_567 2_567
O7 Co2 O6 87.35(5) . 2_567
O7 Co2 O6 92.65(5) . .
O7 Co2 O6 87.35(5) 2_567 .
O7 Co2 O7 180.0 2_567 .
O8 Co2 O6 90.73(5) . .
O8 Co2 O6 89.27(5) . 2_567
O8 Co2 O6 89.27(5) 2_567 .
O8 Co2 O6 90.73(5) 2_567 2_567
O8 Co2 O7 86.29(6) 2_567 .
O8 Co2 O7 93.71(6) 2_567 2_567
O8 Co2 O7 86.29(6) . 2_567
O8 Co2 O7 93.71(6) . .
O8 Co2 O8 180.0 . 2_567
C1 O1 Co1 128.13(11) . .
Co1 O4 H4A 125(2) . .
Co1 O4 H4B 117(2) . .
H4A O4 H4B 104(3) . .
Co1 O5 H5A 107.9(19) . .
Co1 O5 H5B 129.8(19) . .
H5A O5 H5B 105(3) . .
Co2 O6 H6A 120(2) . .
Co2 O6 H6B 110.0(19) . .
H6A O6 H6B 109(3) . .
Co2 O7 H7A 114.2(16) . .
Co2 O7 H7B 122.9(19) . .
H7A O7 H7B 118(3) . .
Co2 O8 H8A 126.9(19) . .
Co2 O8 H8B 123(2) . .
H8A O8 H8B 110(3) . .
C2 N1 C1 117.51(15) . .
C2 N2 C3 123.12(15) . .
C2 N2 H2 117.3(16) . .
C3 N2 H2 119.5(16) . .
C4 N3 C1 119.01(15) . .
C2 N4 C4 117.73(14) . .
C2 N4 C5 121.57(14) . .
C4 N4 C5 120.69(15) . .
C5 N5 C3 119.27(15) . .
C4 N6 C6 119.61(15) . .
C5 N7 C6 119.33(15) . .
O1 C1 N1 118.02(15) . .
O1 C1 N3 119.92(15) . .
N3 C1 N1 122.07(15) . .
N1 C2 N2 121.04(16) . .
N1 C2 N4 123.23(16) . .
N2 C2 N4 115.73(15) . .
O2 C3 N2 117.75(16) . .
O2 C3 N5 122.43(16) . .
N5 C3 N2 119.82(16) . .
N3 C4 N4 120.28(15) . .
N6 C4 N3 120.97(16) . .
N6 C4 N4 118.75(15) . .
N5 C5 N4 120.08(15) . .
N7 C5 N4 119.16(15) . .
N7 C5 N5 120.76(16) . .
O3 C6 N6 119.04(16) . .
O3 C6 N7 118.68(16) . .
N6 C6 N7 122.28(15) . .

loop_
_geom_bond_atom_site_label_1
_geom_bond_atom_site_label_2
_geom_bond_distance
_geom_bond_site_symmetry_2
Co1 O1 2.1502(12) 2_655
Co1 O1 2.1502(12) .
Co1 O4 2.0846(13) 2_655
Co1 O4 2.0845(13) .
Co1 O5 2.0351(13) .
Co1 O5 2.0351(13) 2_655
Co2 O6 2.0989(13) 2_567
Co2 O6 2.0989(13) .
Co2 O7 2.0865(13) 2_567
Co2 O7 2.0865(13) .
Co2 O8 2.0522(13) 2_567
Co2 O8 2.0522(13) .
O1 C1 1.258(2) .
O2 C3 1.244(2) .
O3 C6 1.241(2) .
O4 H4A 0.80(3) .
O4 H4B 0.92(4) .
O5 H5A 0.92(3) .
O5 H5B 0.91(3) .
O6 H6A 0.81(3) .
O6 H6B 0.93(3) .
O7 H7A 0.93(3) .
O7 H7B 0.94(3) .
O8 H8A 0.85(3) .
O8 H8B 0.90(4) .
N1 C1 1.390(2) .
N1 C2 1.297(2) .
N2 C2 1.350(2) .
N2 C3 1.385(2) .
N2 H2 0.9002(11) .
N3 C1 1.360(2) .
N3 C4 1.326(2) .
N4 C2 1.374(2) .
N4 C4 1.402(2) .
N4 C5 1.408(2) .
N5 C3 1.352(2) .
N5 C5 1.335(2) .
N6 C4 1.322(2) .
N6 C6 1.374(2) .
N7 C5 1.314(2) .
N7 C6 1.378(2) .

loop_
_geom_hbond_atom_site_label_D
_geom_hbond_atom_site_label_H
_geom_hbond_atom_site_label_A
_geom_hbond_distance_DH
_geom_hbond_distance_HA
_geom_hbond_distance_DA
_geom_hbond_angle_DHA
_geom_hbond_site_symmetry_A
_geom_hbond_publ_flag
O4 H4A O2 0.80(3) 1.93(3) 2.7180(18) 167(3) 1_654 yes
O4 H4B O2 0.92(4) 2.07(4) 2.9798(19) 170(3) 2_656 yes
O5 H5A O3 0.92(3) 2.51(3) 2.9905(18) 113(2) 1_545 yes
O5 H5A N1 0.92(3) 1.90(3) 2.716(2) 148(3) . yes
O5 H5B N6 0.91(3) 1.79(3) 2.682(2) 166(3) 1_545 yes
O6 H6A O2 0.81(3) 2.13(3) 2.9221(19) 165(3) 1_565 yes
O6 H6B N7 0.93(3) 1.80(3) 2.730(2) 178(3) . yes
O7 H7A N5 0.93(3) 1.92(3) 2.835(2) 171(2) . yes
O7 H7B O1 0.94(3) 2.00(4) 2.8868(18) 157(3) 1_456 yes
O8 H8A N3 0.85(3) 1.95(3) 2.785(2) 169(3) 1_456 yes
O8 H8B O1 0.90(4) 2.55(4) 3.0700(18) 118(3) 2_566 yes
O8 H8B O4 0.90(4) 2.19(4) 3.031(2) 155(3) 1_466 yes
O8 H8B O5 0.90(4) 2.63(4) 3.3095(19) 133(3) 1_466 yes

loop_
_geom_torsion_atom_site_label_1
_geom_torsion_atom_site_label_2
_geom_torsion_atom_site_label_3
_geom_torsion_atom_site_label_4
_geom_torsion
Co1 O1 C1 N1 21.6(2)
Co1 O1 C1 N3 -158.79(12)
C1 N1 C2 N2 179.70(15)
C1 N1 C2 N4 0.1(3)
C1 N3 C4 N4 1.8(2)
C1 N3 C4 N6 -178.51(15)
C2 N1 C1 O1 -176.72(15)
C2 N1 C1 N3 3.7(2)
C2 N2 C3 O2 -175.66(16)
C2 N2 C3 N5 4.3(3)
C2 N4 C4 N3 1.8(2)
C2 N4 C4 N6 -177.95(15)
C2 N4 C5 N5 -0.1(2)
C2 N4 C5 N7 179.92(16)
C3 N2 C2 N1 -178.62(16)
C3 N2 C2 N4 1.0(2)
C3 N5 C5 N4 5.5(2)
C3 N5 C5 N7 -174.53(16)
C4 N3 C1 O1 175.82(15)
C4 N3 C1 N1 -4.6(2)
C4 N4 C2 N1 -2.7(2)
C4 N4 C2 N2 177.61(15)
C4 N4 C5 N5 179.19(15)
C4 N4 C5 N7 -0.8(2)
C4 N6 C6 O3 176.48(16)
C4 N6 C6 N7 -3.1(3)
C5 N4 C2 N1 176.54(17)
C5 N4 C2 N2 -3.1(2)
C5 N4 C4 N3 -177.51(15)
C5 N4 C4 N6 2.8(2)
C5 N5 C3 O2 172.44(16)
C5 N5 C3 N2 -7.5(2)
C5 N7 C6 O3 -174.50(16)
C5 N7 C6 N6 5.0(3)
C6 N6 C4 N3 179.45(15)
C6 N6 C4 N4 -0.8(2)
C6 N7 C5 N4 -3.0(2)
C6 N7 C5 N5 177.04(15)
